data_1509686
loop_
_publ_author_name
'Krivovichev, S.V.'
'Burns, P.C.'

_publ_section_title
;
 A novel rigid uranyl tungstate sheet in the structures of Na2 ((U O2) W2
 O8) and alpha- and beta-(Ag2 ((U O2) W2 O8))
;
_journal_name_full 'Solid State Sciences'
_journal_page_first 373
_journal_page_last 381
_journal_paper_doi 10.1016/S1293-2558(03)00009-8
_journal_volume 5
_journal_year 2003
_chemical_formula_sum 'Ag2 O10 U W2'
_chemical_name_systematic 'Ag2 ((U O2) W2 O8)'
_space_group_IT_number 14
_symmetry_space_group_name_Hall '-P 2ybc'
_symmetry_space_group_name_H-M 'P 1 21/c 1'
_cell_angle_alpha 90
_cell_angle_beta 95.443
_cell_angle_gamma 90
_cell_formula_units_Z 4
_cell_length_a 8.4263
_cell_length_b 7.4897
_cell_length_c 12.927
_cell_volume 812.150
_citation_journal_id_ASTM SSSCFJ
_cod_data_source_file silver2-3_146.cif
_cod_data_source_block Ag2O10U1W2
_cod_original_cell_volume 812.1504
_cod_original_formula_sum 'Ag2 O10 U1 W2'
_cod_database_code 1509686

loop_
_symmetry_equiv_pos_as_xyz
x,y,z
-x,y+1/2,-z+1/2
-x,-y,-z
x,-y-1/2,z-1/2

loop_
_atom_site_label
_atom_site_type_symbol
_atom_site_fract_x
_atom_site_fract_y
_atom_site_fract_z
_atom_site_occupancy
_atom_site_U_iso_or_equiv
O3 O-2 0.9944 0.8771 0.1088 1 0.0
O9 O-2 0.4179 0.6599 0.1644 1 0.0
U1 U+6 0.97265 0.87848 0.24811 1 0.0
O10 O-2 0.6637 0.6498 0.0356 1 0.0
O5 O-2 0.8509 0.1557 0.2321 1 0.0
O8 O-2 0.4213 0.0953 0.1689 1 0.0
O2 O-2 0.9604 0.8819 0.3882 1 0.0
Ag2 Ag+1 0.1981 0.6313 0.03882 1 0.0
Ag1 Ag+1 0.1951 0.1165 0.04991 1 0.0
O1 O-2 0.8486 0.6037 0.2319 1 0.0
W2 W+6 0.62865 0.63028 0.1646 1 0.0
O4 O-2 0.6845 0.8781 0.2014 1 0.0
O7 O-2 0.6258 0.378 0.1661 1 0.0
W1 W+6 0.63013 0.12946 0.1665 1 0.0
O6 O-2 0.6649 0.11 0.038 1 0.0
